data_4324233
loop_
_publ_author_name
'Hung Huy Nguyen'
'Pham Chien Thang'
'Axel Rodenstein'
'Reinhard Kirmse'
'Ulrich Abram'

_publ_contact_author
;
      Ulrich Abram
      Free University of Berlin     
      Institute of Chemistry             
      Fabeckstrasse 34-36                     
      D-14195 Berlin         
      Germany                          
;
_publ_contact_author_email abram@chemie.fu-berlin.de
_publ_contact_author_fax '0049 (0)30 838 52676'
_publ_contact_author_phone '0049 (0)30 838 54002'
_publ_section_title
;
 Bipodal Acylthiourea Ligands as Building Blocks for Bi-, Tetra-, and
 Polynuclear Oxorhenium(V) Complexes
;
_journal_name_full 'Inorganic Chemistry'
_journal_page_first 590
_journal_page_last 596
_journal_paper_doi 10.1021/ic1017642
_journal_volume 50
_journal_year 2011
_chemical_formula_moiety 'C72 H96 Cl0 N16 O14 P0 Re4 S8'
_chemical_formula_sum 'C72 H96 Cl0 N16 O14 P0 Re4 S8'
_chemical_formula_weight 2410.93
_chemical_name_common '[({ReO(Phth(Et2btu)2)}2O)2]'
_space_group_IT_number 14
_symmetry_cell_setting monoclinic
_symmetry_space_group_name_Hall '-P 2ybc'
_symmetry_space_group_name_H-M 'P 1 21/c 1'
_atom_sites_solution_hydrogens geom
_atom_sites_solution_primary direct
_atom_sites_solution_secondary difmap
_audit_creation_method SHELXL-97
_cell_angle_alpha 90.00
_cell_angle_beta 117.832(10)
_cell_angle_gamma 90.00
_cell_formula_units_Z 2
_cell_length_a 16.0172(10)
_cell_length_b 18.6209(10)
_cell_length_c 16.0551(10)
_cell_measurement_reflns_used 12992
_cell_measurement_temperature 200(2)
_cell_measurement_theta_max 29.34
_cell_measurement_theta_min 2.54
_cell_volume 4234.6(6)
_computing_cell_refinement 'STOE X-AREA'
_computing_data_collection 'STOE X-AREA'
_computing_data_reduction 'STOE X-RED'
_computing_molecular_graphics ORTEP3
_computing_publication_material 'SHELXL-97 (Sheldrick, 1997)'
_computing_structure_refinement 'SHELXL-97 (Sheldrick, 1997)'
_computing_structure_solution 'SHELXS-97 (Sheldrick, 1997)'
_diffrn_ambient_temperature 200(2)
_diffrn_detector_area_resol_mean 6.67
_diffrn_measured_fraction_theta_full 0.984
_diffrn_measured_fraction_theta_max 0.984
_diffrn_measurement_device_type 'STOE IPDS 2T'
_diffrn_measurement_method 'STOE IPDS 2T'
_diffrn_radiation_monochromator graphite
_diffrn_radiation_source 'fine-focus sealed tube'
_diffrn_radiation_type MoK\a
_diffrn_radiation_wavelength 0.71073
_diffrn_reflns_av_R_equivalents 0.1465
_diffrn_reflns_av_sigmaI/netI 0.2064
_diffrn_reflns_limit_h_max 21
_diffrn_reflns_limit_h_min -21
_diffrn_reflns_limit_k_max 22
_diffrn_reflns_limit_k_min -25
_diffrn_reflns_limit_l_max 21
_diffrn_reflns_limit_l_min -21
_diffrn_reflns_number 26466
_diffrn_reflns_theta_full 29.28
_diffrn_reflns_theta_max 29.28
_diffrn_reflns_theta_min 1.80
_diffrn_standards_decay_% 0.5
_exptl_absorpt_coefficient_mu 5.966
_exptl_absorpt_correction_T_max 0.5149
_exptl_absorpt_correction_T_min 0.3663
_exptl_absorpt_correction_type integration
_exptl_absorpt_process_details 'STOE X-RED'
_exptl_crystal_colour green
_exptl_crystal_density_diffrn 1.891
_exptl_crystal_description block
_exptl_crystal_F_000 2360
_exptl_crystal_size_max 0.20
_exptl_crystal_size_mid 0.15
_exptl_crystal_size_min 0.10
_refine_diff_density_max 1.745
_refine_diff_density_min -1.706
_refine_diff_density_rms 0.422
_refine_ls_extinction_coef 0.00290(12)
_refine_ls_extinction_expression Fc^*^=kFc[1+0.001xFc^2^\l^3^/sin(2\q)]^-1/4^
_refine_ls_extinction_method SHELXL
_refine_ls_goodness_of_fit_ref 0.922
_refine_ls_hydrogen_treatment constr
_refine_ls_matrix_type full
_refine_ls_number_parameters 515
_refine_ls_number_reflns 11357
_refine_ls_number_restraints 0
_refine_ls_restrained_S_all 0.922
_refine_ls_R_factor_all 0.1626
_refine_ls_R_factor_gt 0.0650
_refine_ls_shift/su_max 0.002
_refine_ls_shift/su_mean 0.000
_refine_ls_structure_factor_coef Fsqd
_refine_ls_weighting_details 'calc w=1/[\s^2^(Fo^2^)+(0.0601P)^2^+0.0000P] where P=(Fo^2^+2Fc^2^)/3'
_refine_ls_weighting_scheme calc
_refine_ls_wR_factor_gt 0.1183
_refine_ls_wR_factor_ref 0.1657
_reflns_number_gt 5514
_reflns_number_total 11357
_reflns_threshold_expression >2sigma(I)
_cod_data_source_file ic1017642_si_002_4.cif
_cod_data_source_block hnl61
_cod_original_cell_volume 4234.6(4)
_cod_database_code 4324233

loop_
_symmetry_equiv_pos_as_xyz
'x, y, z'
'-x, y+1/2, -z+1/2'
'-x, -y, -z'
'x, -y-1/2, z-1/2'

loop_
_atom_site_label
_atom_site_type_symbol
_atom_site_fract_x
_atom_site_fract_y
_atom_site_fract_z
_atom_site_U_iso_or_equiv
_atom_site_adp_type
_atom_site_occupancy
_atom_site_symmetry_multiplicity
_atom_site_calc_flag
_atom_site_refinement_flags
Re1 Re 0.77965(4) 0.60363(3) 0.33631(4) 0.02847(15) Uani 1 1 d .
O10 O 0.7926(8) 0.6548(7) 0.4283(8) 0.049(3) Uani 1 1 d .
O20 O 0.7912(6) 0.5370(6) 0.2523(6) 0.029(2) Uani 1 1 d .
S1 S 0.6176(3) 0.5853(2) 0.2671(3) 0.0421(10) Uani 1 1 d .
C2 C 0.5992(9) 0.5080(9) 0.3165(10) 0.038(4) Uani 1 1 d .
N3 N 0.6546(8) 0.4800(7) 0.3976(9) 0.036(3) Uani 1 1 d .
C4 C 0.7478(10) 0.4864(8) 0.4512(10) 0.032(3) Uani 1 1 d .
O5 O 0.8079(7) 0.5125(6) 0.4280(6) 0.036(2) Uani 1 1 d .
C41 C 0.7852(9) 0.4553(8) 0.5448(10) 0.033(3) Uani 1 1 d .
C42 C 0.7290(12) 0.4125(11) 0.5682(12) 0.053(5) Uani 1 1 d .
H42 H 0.6671 0.4040 0.5226 0.064 Uiso 1 1 calc R
N6 N 0.5119(9) 0.4783(8) 0.2677(9) 0.043(3) Uani 1 1 d .
C51 C 0.4869(12) 0.4176(11) 0.3132(13) 0.061(6) Uani 1 1 d .
H51A H 0.5396 0.3847 0.3424 0.074 Uiso 1 1 calc R
H51B H 0.4331 0.3915 0.2662 0.074 Uiso 1 1 calc R
C52 C 0.4625(16) 0.4493(17) 0.3888(15) 0.094(9) Uani 1 1 d .
H52A H 0.4465 0.4110 0.4188 0.141 Uiso 1 1 calc R
H52B H 0.4099 0.4815 0.3592 0.141 Uiso 1 1 calc R
H52C H 0.5162 0.4749 0.4350 0.141 Uiso 1 1 calc R
C53 C 0.4422(11) 0.5032(11) 0.1758(11) 0.052(5) Uani 1 1 d .
H53A H 0.4054 0.4623 0.1400 0.062 Uiso 1 1 calc R
H53B H 0.4749 0.5224 0.1428 0.062 Uiso 1 1 calc R
C54 C 0.3753(13) 0.5598(13) 0.1771(15) 0.066(6) Uani 1 1 d .
H54A H 0.3316 0.5730 0.1137 0.099 Uiso 1 1 calc R
H54B H 0.4106 0.6013 0.2105 0.099 Uiso 1 1 calc R
H54C H 0.3411 0.5411 0.2081 0.099 Uiso 1 1 calc R
S11 S 0.7444(2) 0.6969(2) 0.2295(3) 0.0361(8) Uani 1 1 d .
C12 C 0.8524(11) 0.7188(8) 0.2337(11) 0.038(3) Uani 1 1 d .
N13 N 0.9376(8) 0.7150(7) 0.3073(9) 0.036(3) Uani 1 1 d .
C14 C 0.9690(9) 0.6691(8) 0.3802(9) 0.031(3) Uani 1 1 d .
O15 O 0.9292(6) 0.6143(5) 0.3919(6) 0.029(2) Uani 1 1 d .
C234 C 1.1215(10) 0.7368(9) 0.4370(11) 0.038(4) Uani 1 1 d .
H234 H 1.0986 0.7584 0.3782 0.046 Uiso 1 1 calc R
C235 C 1.0665(9) 0.6870(8) 0.4554(10) 0.030(3) Uani 1 1 d .
C236 C 1.1032(9) 0.6536(8) 0.5414(10) 0.031(3) Uani 1 1 d .
H236 H 1.0671 0.6193 0.5522 0.037 Uiso 1 1 calc R
N16 N 0.8453(8) 0.7490(7) 0.1542(9) 0.038(3) Uani 1 1 d .
C151 C 0.7579(10) 0.7594(9) 0.0693(10) 0.040(4) Uani 1 1 d .
H15A H 0.7164 0.7192 0.0618 0.049 Uiso 1 1 calc R
H15B H 0.7708 0.7592 0.0160 0.049 Uiso 1 1 calc R
C152 C 0.7071(12) 0.8281(11) 0.0674(13) 0.054(5) Uani 1 1 d .
H15C H 0.6496 0.8312 0.0091 0.081 Uiso 1 1 calc R
H15D H 0.7467 0.8684 0.0727 0.081 Uiso 1 1 calc R
H15E H 0.6926 0.8285 0.1190 0.081 Uiso 1 1 calc R
C153 C 0.9357(13) 0.7736(9) 0.1526(12) 0.048(4) Uani 1 1 d .
H15F H 0.9870 0.7410 0.1894 0.058 Uiso 1 1 calc R
H15G H 0.9264 0.7738 0.0884 0.058 Uiso 1 1 calc R
C154 C 0.9586(13) 0.8460(10) 0.1923(14) 0.059(5) Uani 1 1 d .
H15H H 1.0158 0.8619 0.1928 0.088 Uiso 1 1 calc R
H15I H 0.9670 0.8453 0.2556 0.088 Uiso 1 1 calc R
H15J H 0.9080 0.8781 0.1547 0.088 Uiso 1 1 calc R
Re2 Re 0.80068(4) 0.47209(3) 0.16543(4) 0.02725(15) Uani 1 1 d .
O30 O 0.8280(7) 0.4055(6) 0.1101(7) 0.039(2) Uani 1 1 d .
S21 S 0.6383(3) 0.4487(2) 0.0937(3) 0.0400(9) Uani 1 1 d .
C22 C 0.6285(10) 0.3676(10) 0.1447(11) 0.043(4) Uani 1 1 d .
N23 N 0.6812(9) 0.3457(8) 0.2341(9) 0.042(3) Uani 1 1 d .
C24 C 0.7704(9) 0.3620(7) 0.2932(10) 0.029(3) Uani 1 1 d .
O25 O 0.8279(6) 0.3991(6) 0.2762(6) 0.032(2) Uani 1 1 d .
C43 C 1.2397(14) 0.6190(13) 0.3429(13) 0.070(7) Uani 1 1 d .
H43 H 1.2791 0.6487 0.3303 0.084 Uiso 1 1 calc R
C44 C 1.1486(12) 0.6048(12) 0.2744(12) 0.058(5) Uani 1 1 d .
H44 H 1.1271 0.6231 0.2140 0.069 Uiso 1 1 calc R
C45 C 1.0885(11) 0.5627(9) 0.2957(10) 0.038(3) Uani 1 1 d .
C46 C 1.1221(9) 0.5349(8) 0.3850(9) 0.028(3) Uani 1 1 d .
H46 H 1.0811 0.5084 0.3993 0.034 Uiso 1 1 calc R
N26 N 0.5575(9) 0.3244(9) 0.0910(10) 0.052(4) Uani 1 1 d .
C241 C 0.5459(13) 0.2552(11) 0.1289(13) 0.057(5) Uani 1 1 d .
H24A H 0.6068 0.2383 0.1767 0.068 Uiso 1 1 calc R
H24B H 0.5206 0.2198 0.0788 0.068 Uiso 1 1 calc R
C242 C 0.4811(17) 0.2637(13) 0.1705(17) 0.079(7) Uani 1 1 d .
H24C H 0.4740 0.2184 0.1950 0.119 Uiso 1 1 calc R
H24D H 0.4207 0.2799 0.1229 0.119 Uiso 1 1 calc R
H24E H 0.5067 0.2983 0.2206 0.119 Uiso 1 1 calc R
C243 C 0.4931(11) 0.3367(10) -0.0080(11) 0.047(4) Uani 1 1 d .
H24F H 0.4894 0.3877 -0.0217 0.056 Uiso 1 1 calc R
H24G H 0.4304 0.3200 -0.0225 0.056 Uiso 1 1 calc R
C244 C 0.5289(14) 0.2960(14) -0.0690(13) 0.074(6) Uani 1 1 d .
H24H H 0.4866 0.3043 -0.1344 0.111 Uiso 1 1 calc R
H24I H 0.5315 0.2455 -0.0559 0.111 Uiso 1 1 calc R
H24J H 0.5908 0.3129 -0.0546 0.111 Uiso 1 1 calc R
S31 S 0.7712(3) 0.5616(2) 0.0527(3) 0.0369(8) Uani 1 1 d .
C32 C 0.8814(11) 0.5895(7) 0.0661(11) 0.035(3) Uani 1 1 d .
N33 N 0.9649(8) 0.5847(7) 0.1437(8) 0.035(3) Uani 1 1 d .
C34 C 0.9881(10) 0.5480(8) 0.2202(10) 0.030(3) Uani 1 1 d .
O35 O 0.9458(6) 0.4994(6) 0.2403(7) 0.033(2) Uani 1 1 d .
C231 C 0.8061(10) 0.3300(8) 0.3864(10) 0.031(3) Uani 1 1 d .
C232 C 0.7548(11) 0.2794(10) 0.4046(11) 0.047(4) Uani 1 1 d .
H232 H 0.6955 0.2667 0.3571 0.057 Uiso 1 1 calc R
C233 C 0.7885(10) 0.2469(10) 0.4911(11) 0.052(5) Uani 1 1 d .
H233 H 0.7511 0.2137 0.5019 0.062 Uiso 1 1 calc R
N36 N 0.8837(9) 0.6230(6) -0.0072(8) 0.035(3) Uani 1 1 d .
C351 C 0.8005(12) 0.6352(11) -0.0998(12) 0.054(5) Uani 1 1 d .
H35A H 0.7435 0.6258 -0.0946 0.065 Uiso 1 1 calc R
H35B H 0.7992 0.6851 -0.1175 0.065 Uiso 1 1 calc R
C352 C 0.8012(15) 0.5894(15) -0.1737(13) 0.083(8) Uani 1 1 d .
H35C H 0.7462 0.5991 -0.2324 0.124 Uiso 1 1 calc R
H35D H 0.8010 0.5398 -0.1572 0.124 Uiso 1 1 calc R
H35E H 0.8568 0.5992 -0.1800 0.124 Uiso 1 1 calc R
C353 C 0.9744(10) 0.6489(9) 0.0000(11) 0.038(3) Uani 1 1 d .
H35F H 1.0083 0.6741 0.0594 0.046 Uiso 1 1 calc R
H35G H 0.9605 0.6835 -0.0499 0.046 Uiso 1 1 calc R
C354 C 1.0379(14) 0.5929(12) -0.0057(14) 0.063(6) Uani 1 1 d .
H35H H 1.0941 0.6152 -0.0007 0.095 Uiso 1 1 calc R
H35I H 1.0061 0.5683 -0.0650 0.095 Uiso 1 1 calc R
H35J H 1.0544 0.5591 0.0447 0.095 Uiso 1 1 calc R

loop_
_atom_site_aniso_label
_atom_site_aniso_U_11
_atom_site_aniso_U_22
_atom_site_aniso_U_33
_atom_site_aniso_U_23
_atom_site_aniso_U_13
_atom_site_aniso_U_12
Re1 0.0283(3) 0.0322(3) 0.0226(3) -0.0020(3) 0.0099(2) -0.0015(3)
O10 0.061(7) 0.057(8) 0.042(7) 0.000(6) 0.035(6) 0.000(6)
O20 0.026(4) 0.036(5) 0.022(4) 0.009(4) 0.008(4) 0.001(4)
S1 0.0271(17) 0.050(3) 0.046(2) 0.013(2) 0.0151(17) 0.0019(17)
C2 0.023(6) 0.063(11) 0.028(7) 0.000(7) 0.011(6) -0.001(7)
N3 0.035(6) 0.038(8) 0.030(6) 0.008(6) 0.011(5) -0.007(6)
C4 0.039(7) 0.030(8) 0.030(7) 0.001(6) 0.019(6) -0.002(6)
O5 0.031(5) 0.055(7) 0.022(5) 0.006(5) 0.013(4) -0.002(5)
C41 0.024(6) 0.036(9) 0.026(7) 0.001(6) 0.002(6) 0.001(6)
C42 0.034(8) 0.069(14) 0.042(10) 0.019(9) 0.006(7) -0.008(8)
N6 0.043(7) 0.042(8) 0.028(7) 0.004(6) 0.003(6) -0.009(6)
C51 0.039(9) 0.081(15) 0.045(10) 0.022(10) 0.004(8) -0.026(9)
C52 0.062(13) 0.17(3) 0.052(13) 0.008(16) 0.024(11) -0.026(16)
C53 0.031(8) 0.072(13) 0.033(9) -0.003(8) -0.002(7) -0.021(8)
C54 0.039(9) 0.091(16) 0.066(13) 0.006(12) 0.023(9) 0.001(10)
S11 0.0282(17) 0.037(2) 0.037(2) 0.0074(17) 0.0101(16) 0.0010(15)
C12 0.046(9) 0.032(8) 0.031(8) 0.005(7) 0.014(7) -0.007(7)
N13 0.028(6) 0.041(8) 0.037(7) 0.008(6) 0.014(6) -0.002(6)
C14 0.026(6) 0.043(9) 0.017(6) 0.004(6) 0.005(5) 0.008(6)
O15 0.029(5) 0.025(5) 0.027(5) 0.004(4) 0.007(4) -0.002(4)
C234 0.038(8) 0.043(9) 0.032(8) 0.006(7) 0.014(7) -0.010(7)
C235 0.028(6) 0.036(8) 0.026(7) -0.009(6) 0.013(6) -0.005(6)
C236 0.028(7) 0.030(8) 0.037(8) 0.001(6) 0.017(6) 0.003(6)
N16 0.031(6) 0.046(8) 0.027(6) 0.005(6) 0.004(5) -0.004(6)
C151 0.030(7) 0.056(11) 0.026(8) 0.021(8) 0.006(6) 0.003(7)
C152 0.046(9) 0.063(13) 0.049(10) 0.021(9) 0.019(9) 0.009(9)
C153 0.070(11) 0.033(9) 0.043(10) 0.000(8) 0.028(9) -0.016(8)
C154 0.050(10) 0.052(12) 0.070(13) 0.025(10) 0.024(10) 0.008(9)
Re2 0.0277(3) 0.0309(3) 0.0200(3) -0.0013(3) 0.0085(2) -0.0031(3)
O30 0.045(6) 0.037(6) 0.034(6) -0.005(5) 0.017(5) -0.003(5)
S21 0.0305(18) 0.045(2) 0.0277(19) 0.0053(18) -0.0002(15) -0.0078(17)
C22 0.032(7) 0.061(11) 0.035(9) -0.002(8) 0.014(7) -0.019(8)
N23 0.037(7) 0.053(9) 0.031(7) 0.005(6) 0.012(6) -0.013(6)
C24 0.024(6) 0.025(7) 0.030(7) -0.012(6) 0.007(6) -0.010(6)
O25 0.026(4) 0.040(6) 0.026(5) 0.011(5) 0.008(4) 0.001(5)
C43 0.056(11) 0.106(19) 0.037(10) 0.020(11) 0.013(9) -0.030(12)
C44 0.044(9) 0.084(14) 0.034(9) 0.020(10) 0.009(7) -0.014(10)
C45 0.040(8) 0.051(10) 0.029(8) -0.004(7) 0.021(7) -0.004(7)
C46 0.032(6) 0.028(7) 0.030(7) -0.005(6) 0.019(6) -0.008(6)
N26 0.036(7) 0.065(10) 0.036(8) 0.012(7) 0.002(6) -0.018(7)
C241 0.048(10) 0.064(13) 0.040(10) 0.005(9) 0.004(8) -0.012(9)
C242 0.096(17) 0.064(15) 0.072(16) 0.002(12) 0.034(14) -0.020(13)
C243 0.032(8) 0.051(10) 0.032(8) 0.013(8) -0.006(6) -0.002(7)
C244 0.066(13) 0.11(2) 0.034(10) 0.005(12) 0.015(10) 0.004(13)
S31 0.0369(19) 0.043(2) 0.0233(18) 0.0060(17) 0.0075(15) -0.0054(17)
C32 0.056(9) 0.021(7) 0.037(8) -0.003(6) 0.030(8) -0.008(7)
N33 0.034(6) 0.050(8) 0.017(6) 0.002(5) 0.011(5) -0.003(6)
C34 0.034(7) 0.031(8) 0.031(7) 0.001(6) 0.020(6) 0.000(6)
O35 0.026(5) 0.040(6) 0.028(5) 0.007(4) 0.008(4) -0.004(4)
C231 0.034(7) 0.032(8) 0.023(7) 0.000(6) 0.010(6) -0.005(6)
C232 0.036(8) 0.053(11) 0.032(9) 0.004(8) -0.003(7) -0.011(8)
C233 0.025(7) 0.074(13) 0.040(9) 0.026(9) 0.002(7) -0.017(8)
N36 0.044(7) 0.029(7) 0.023(6) 0.007(5) 0.008(5) -0.004(5)
C351 0.042(9) 0.075(13) 0.042(10) 0.033(10) 0.017(8) 0.003(9)
C352 0.072(13) 0.13(2) 0.029(10) 0.008(12) 0.011(9) -0.018(15)
C353 0.039(8) 0.044(9) 0.030(8) 0.001(7) 0.014(7) 0.003(7)
C354 0.063(12) 0.085(16) 0.059(12) 0.002(11) 0.043(11) -0.009(11)

loop_
_atom_type_symbol
_atom_type_description
_atom_type_scat_dispersion_real
_atom_type_scat_dispersion_imag
_atom_type_scat_source
C C 0.0033 0.0016 'International Tables Vol C Tables 4.2.6.8 and 6.1.1.4'
H H 0.0000 0.0000 'International Tables Vol C Tables 4.2.6.8 and 6.1.1.4'
N N 0.0061 0.0033 'International Tables Vol C Tables 4.2.6.8 and 6.1.1.4'
O O 0.0106 0.0060 'International Tables Vol C Tables 4.2.6.8 and 6.1.1.4'
S S 0.1246 0.1234 'International Tables Vol C Tables 4.2.6.8 and 6.1.1.4'
P P 0.1023 0.0942 'International Tables Vol C Tables 4.2.6.8 and 6.1.1.4'
Cl Cl 0.1484 0.1585 'International Tables Vol C Tables 4.2.6.8 and 6.1.1.4'
Re Re -1.0185 7.2310 'International Tables Vol C Tables 4.2.6.8 and 6.1.1.4'

loop_
_geom_angle_atom_site_label_1
_geom_angle_atom_site_label_2
_geom_angle_atom_site_label_3
_geom_angle
_geom_angle_site_symmetry_1
_geom_angle_site_symmetry_3
O10 Re1 O20 167.2(5) . .
O10 Re1 O15 85.8(5) . .
O20 Re1 O15 84.1(4) . .
O10 Re1 O5 86.9(5) . .
O20 Re1 O5 84.9(4) . .
O15 Re1 O5 87.2(3) . .
O10 Re1 S11 96.5(4) . .
O20 Re1 S11 92.0(3) . .
O15 Re1 S11 94.5(3) . .
O5 Re1 S11 176.4(3) . .
O10 Re1 S1 98.9(4) . .
O20 Re1 S1 91.2(3) . .
O15 Re1 S1 175.3(3) . .
O5 Re1 S1 92.5(3) . .
S11 Re1 S1 85.65(13) . .
Re1 O20 Re2 178.4(6) . .
C2 S1 Re1 107.1(5) . .
N3 C2 N6 117.0(14) . .
N3 C2 S1 127.6(12) . .
N6 C2 S1 115.0(11) . .
C2 N3 C4 130.4(12) . .
O5 C4 N3 127.7(13) . .
O5 C4 C41 116.7(12) . .
N3 C4 C41 115.4(11) . .
C4 O5 Re1 123.5(9) . .
C42 C41 C46 116.1(13) . 3_766
C42 C41 C4 120.4(13) . .
C46 C41 C4 123.5(13) 3_766 .
C41 C42 C43 123.4(16) . 3_766
C2 N6 C53 123.5(13) . .
C2 N6 C51 117.6(13) . .
C53 N6 C51 118.9(13) . .
N6 C51 C52 108.4(18) . .
N6 C53 C54 115.0(15) . .
C12 S11 Re1 104.6(5) . .
N13 C12 N16 117.5(13) . .
N13 C12 S11 127.6(11) . .
N16 C12 S11 114.6(12) . .
C12 N13 C14 128.4(13) . .
O15 C14 N13 129.4(13) . .
O15 C14 C235 117.9(12) . .
N13 C14 C235 112.7(13) . .
C14 O15 Re1 123.9(8) . .
C233 C234 C235 118.6(14) 3_766 .
C236 C235 C234 119.7(13) . .
C236 C235 C14 120.4(12) . .
C234 C235 C14 119.9(13) . .
C235 C236 C231 121.6(13) . 3_766
C12 N16 C151 124.4(12) . .
C12 N16 C153 118.6(13) . .
C151 N16 C153 117.0(12) . .
N16 C151 C152 114.3(14) . .
C154 C153 N16 108.4(14) . .
O30 Re2 O20 167.2(5) . .
O30 Re2 O25 88.2(4) . .
O20 Re2 O25 81.2(4) . .
O30 Re2 O35 89.4(4) . .
O20 Re2 O35 82.8(4) . .
O25 Re2 O35 86.3(3) . .
O30 Re2 S31 97.1(4) . .
O20 Re2 S31 93.3(3) . .
O25 Re2 S31 174.5(3) . .
O35 Re2 S31 92.3(3) . .
O30 Re2 S21 96.1(4) . .
O20 Re2 S21 91.6(3) . .
O25 Re2 S21 92.3(3) . .
O35 Re2 S21 174.4(3) . .
S31 Re2 S21 88.61(13) . .
C22 S21 Re2 104.5(5) . .
N26 C22 N23 115.4(14) . .
N26 C22 S21 116.9(13) . .
N23 C22 S21 127.5(12) . .
C24 N23 C22 128.5(13) . .
O25 C24 N23 127.7(13) . .
O25 C24 C231 117.7(12) . .
N23 C24 C231 114.5(12) . .
C24 O25 Re2 129.8(8) . .
C44 C43 C42 118.2(16) . 3_766
C43 C44 C45 120.2(15) . .
C46 C45 C44 119.0(14) . .
C46 C45 C34 121.2(12) . .
C44 C45 C34 119.8(13) . .
C45 C46 C41 122.9(12) . 3_766
C22 N26 C243 124.7(14) . .
C22 N26 C241 119.7(14) . .
C243 N26 C241 115.3(14) . .
N26 C241 C242 110.1(17) . .
N26 C243 C244 109.4(14) . .
C32 S31 Re2 106.8(5) . .
N33 C32 N36 114.9(12) . .
N33 C32 S31 127.2(10) . .
N36 C32 S31 117.8(12) . .
C34 N33 C32 129.5(12) . .
O35 C34 N33 132.0(14) . .
O35 C34 C45 114.8(12) . .
N33 C34 C45 112.9(12) . .
C34 O35 Re2 127.3(9) . .
C232 C231 C236 117.8(13) . 3_766
C232 C231 C24 121.0(13) . .
C236 C231 C24 121.1(12) 3_766 .
C231 C232 C233 121.9(14) . .
C232 C233 C234 120.4(14) . 3_766
C32 N36 C351 124.8(13) . .
C32 N36 C353 120.5(13) . .
C351 N36 C353 114.7(11) . .
C352 C351 N36 112.4(16) . .
N36 C353 C354 116.1(14) . .

loop_
_geom_bond_atom_site_label_1
_geom_bond_atom_site_label_2
_geom_bond_distance
_geom_bond_site_symmetry_2
Re1 O10 1.688(11) .
Re1 O20 1.903(10) .
Re1 O15 2.140(9) .
Re1 O5 2.151(10) .
Re1 S11 2.318(4) .
Re1 S1 2.323(4) .
O20 Re2 1.905(10) .
S1 C2 1.734(17) .
C2 N3 1.294(19) .
C2 N6 1.360(19) .
N3 C4 1.335(19) .
C4 O5 1.281(15) .
C4 C41 1.453(19) .
C41 C42 1.38(2) .
C41 C46 1.395(19) 3_766
C42 C43 1.40(2) 3_766
N6 C53 1.45(2) .
N6 C51 1.50(2) .
C51 C52 1.55(3) .
C53 C54 1.51(3) .
S11 C12 1.747(15) .
C12 N13 1.327(19) .
C12 N16 1.350(18) .
N13 C14 1.343(18) .
C14 O15 1.261(17) .
C14 C235 1.499(19) .
C234 C233 1.40(2) 3_766
C234 C235 1.402(19) .
C235 C236 1.37(2) .
C236 C231 1.41(2) 3_766
N16 C151 1.440(18) .
N16 C153 1.530(19) .
C151 C152 1.51(2) .
C153 C154 1.46(2) .
Re2 O30 1.697(10) .
Re2 O25 2.116(9) .
Re2 O35 2.121(9) .
Re2 S31 2.340(4) .
Re2 S21 2.342(4) .
S21 C22 1.759(17) .
C22 N26 1.33(2) .
C22 N23 1.34(2) .
N23 C24 1.330(17) .
C24 O25 1.278(15) .
C24 C231 1.46(2) .
C43 C44 1.38(2) .
C43 C42 1.40(2) 3_766
C44 C45 1.40(2) .
C45 C46 1.38(2) .
C45 C34 1.52(2) .
C46 C41 1.395(19) 3_766
N26 C243 1.454(19) .
N26 C241 1.47(2) .
C241 C242 1.48(3) .
C243 C244 1.54(3) .
S31 C32 1.755(15) .
C32 N33 1.340(19) .
C32 N36 1.346(17) .
N33 C34 1.298(17) .
C34 O35 1.260(15) .
C231 C232 1.37(2) .
C231 C236 1.41(2) 3_766
C232 C233 1.37(2) .
C233 C234 1.40(2) 3_766
N36 C351 1.48(2) .
N36 C353 1.483(18) .
C351 C352 1.47(3) .
C353 C354 1.49(2) .
